data_4512876
loop_
_publ_author_name
'Neogi, Ishita'
'Bajpai, Alankriti'
'Savitha, Govardhan'
'Moorthy, Jarugu Narasimha'

_publ_section_title
;
 Tetraarylbiphenyl as a New Lattice Inclusion Host by Structure
 Reductionism: Shape and Size Complementarity Based on Torsional
 Flexibility
;
_journal_issue 5
_journal_name_full 'Crystal Growth &amp; Design'
_journal_page_first 2129
_journal_paper_doi 10.1021/cg501711t
_journal_volume 15
_journal_year 2015
_chemical_formula_moiety 'C48 H50 O4, C8 H16'
_chemical_formula_sum 'C56 H66 O4'
_chemical_formula_weight 803.09
_chemical_name_common TB
_chemical_name_systematic 3,3,5,5-Tetrakis(2,6-dimethyl-4-methoxyphenyl)biphenyl-cyclooctane
_space_group_crystal_system monoclinic
_space_group_IT_number 15
_space_group_name_Hall '-C 2yc'
_space_group_name_H-M_alt 'C 1 2/c 1'
_symmetry_space_group_name_Hall '-C 2yc'
_symmetry_space_group_name_H-M 'C 1 2/c 1'
_atom_sites_solution_hydrogens geom
_audit_creation_method SHELXL-2014/5
_cell_angle_alpha 90
_cell_angle_beta 102.608(2)
_cell_angle_gamma 90
_cell_formula_units_Z 4
_cell_length_a 26.616(3)
_cell_length_b 14.9990(11)
_cell_length_c 11.5435(9)
_cell_measurement_reflns_used 0
_cell_measurement_temperature 100(2)
_cell_measurement_theta_max 0
_cell_measurement_theta_min 0
_cell_volume 4497.2(7)
_computing_cell_refinement 'Bruker SAINT'
_computing_data_collection 'Bruker APEX2'
_computing_data_reduction 'Bruker SAINT'
_computing_molecular_graphics 'Ortep for Windows (Farrugia, 2012)'
_computing_publication_material 'WinGX publication routines (Farrugia, 2012)'
_computing_structure_refinement 'SHELXL-2014/5 (Sheldrick, 2014)'
_computing_structure_solution SHELX-97
_diffrn_ambient_temperature 100(2)
_diffrn_measured_fraction_theta_full 0.999
_diffrn_measured_fraction_theta_max 0.961
_diffrn_measurement_device_type 'Bruker APEX-II CCD'
_diffrn_measurement_method '\f and \w scans'
_diffrn_radiation_monochromator graphite
_diffrn_radiation_source 'sealed tube'
_diffrn_radiation_type MoK\a
_diffrn_radiation_wavelength 0.71073
_diffrn_reflns_av_R_equivalents 0.0477
_diffrn_reflns_av_unetI/netI 0.0584
_diffrn_reflns_Laue_measured_fraction_full 0.999
_diffrn_reflns_Laue_measured_fraction_max 0.961
_diffrn_reflns_limit_h_max 33
_diffrn_reflns_limit_h_min -34
_diffrn_reflns_limit_k_max 19
_diffrn_reflns_limit_k_min -16
_diffrn_reflns_limit_l_max 15
_diffrn_reflns_limit_l_min -15
_diffrn_reflns_number 14329
_diffrn_reflns_point_group_measured_fraction_full 0.999
_diffrn_reflns_point_group_measured_fraction_max 0.961
_diffrn_reflns_theta_full 25.242
_diffrn_reflns_theta_max 28.326
_diffrn_reflns_theta_min 1.568
_exptl_absorpt_coefficient_mu 0.073
_exptl_absorpt_correction_type none
_exptl_crystal_colour colorless
_exptl_crystal_density_diffrn 1.186
_exptl_crystal_density_method 'not measured'
_exptl_crystal_description square
_exptl_crystal_F_000 1736
_exptl_crystal_size_max 0.2
_exptl_crystal_size_mid 0.2
_exptl_crystal_size_min 0.2
_refine_diff_density_max 0.765
_refine_diff_density_min -0.590
_refine_diff_density_rms 0.088
_refine_ls_extinction_coef 0.0000(4)
_refine_ls_extinction_expression Fc^*^=kFc[1+0.001xFc^2^\l^3^/sin(2\q)]^-1/4^
_refine_ls_extinction_method SHELXL
_refine_ls_goodness_of_fit_ref 1.080
_refine_ls_hydrogen_treatment constr
_refine_ls_matrix_type full
_refine_ls_number_parameters 272
_refine_ls_number_reflns 5392
_refine_ls_number_restraints 0
_refine_ls_restrained_S_all 1.080
_refine_ls_R_factor_all 0.1246
_refine_ls_R_factor_gt 0.0802
_refine_ls_shift/su_max 1.732
_refine_ls_shift/su_mean 0.008
_refine_ls_structure_factor_coef Fsqd
_refine_ls_weighting_details 'w=1/[\s^2^(Fo^2^)+(0.1454P)^2^+7.0292P] where P=(Fo^2^+2Fc^2^)/3'
_refine_ls_weighting_scheme calc
_refine_ls_wR_factor_gt 0.2117
_refine_ls_wR_factor_ref 0.2769
_reflns_Friedel_coverage 0.000
_reflns_number_gt 3523
_reflns_number_total 5392
_reflns_threshold_expression 'I > 2\s(I)'
_cod_data_source_file cg501711t_si_004.cif
_cod_data_source_block TB-G2
_cod_depositor_comments 'Adding full bibliography for 4512869--4512878.cif.'
_cod_original_cell_volume 4497.2(6)
_cod_database_code 4512876
_shelx_space_group_comment
;
The symmetry employed for this shelxl refinement is uniquely defined
by the following loop, which should always be used as a source of
symmetry information in preference to the above space-group names.
They are only intended as comments.
;
_shelxl_version_number 2014/5

loop_
_space_group_symop_operation_xyz
'x, y, z'
'-x, y, -z+1/2'
'x+1/2, y+1/2, z'
'-x+1/2, y+1/2, -z+1/2'
'-x, -y, -z'
'x, -y, z-1/2'
'-x+1/2, -y+1/2, -z'
'x+1/2, -y+1/2, z-1/2'

loop_
_atom_site_label
_atom_site_type_symbol
_atom_site_fract_x
_atom_site_fract_y
_atom_site_fract_z
_atom_site_U_iso_or_equiv
_atom_site_adp_type
_atom_site_occupancy
_atom_site_site_symmetry_order
_atom_site_calc_flag
_atom_site_refinement_flags_posn
_atom_site_refinement_flags_adp
_atom_site_refinement_flags_occupancy
_atom_site_disorder_assembly
_atom_site_disorder_group
O1 O 0.30410(7) 0.13509(12) 0.06459(18) 0.0298(5) Uani 1 1 d . . . . .
O2 O 0.30085(8) 0.95800(12) -0.08932(18) 0.0326(5) Uani 1 1 d . . . . .
C1 C 0.25967(10) 0.11279(18) 0.1085(2) 0.0276(6) Uani 1 1 d . . . . .
H1A H 0.2485 0.0538 0.0829 0.041 Uiso 1 1 calc R U . . .
H1B H 0.2326 0.1546 0.0785 0.041 Uiso 1 1 calc R U . . .
H1C H 0.2679 0.1150 0.1936 0.041 Uiso 1 1 calc R U . . .
C2 C 0.32316(10) 0.21974(16) 0.0841(2) 0.0238(5) Uani 1 1 d . . . . .
C3 C 0.36146(10) 0.24287(17) 0.0239(2) 0.0254(6) Uani 1 1 d . . . . .
H3 H 0.3720 0.2014 -0.0257 0.030 Uiso 1 1 calc R U . . .
C4 C 0.38390(9) 0.32639(17) 0.0368(2) 0.0230(5) Uani 1 1 d . . . . .
C5 C 0.36804(9) 0.38906(16) 0.1130(2) 0.0212(5) Uani 1 1 d . . . . .
C6 C 0.32961(9) 0.36622(17) 0.1729(2) 0.0222(5) Uani 1 1 d . . . . .
C7 C 0.30722(10) 0.28150(16) 0.1577(2) 0.0233(5) Uani 1 1 d . . . . .
H7 H 0.2815 0.2666 0.1972 0.028 Uiso 1 1 calc R U . . .
C8 C 0.31259(10) 0.43137(18) 0.2565(2) 0.0288(6) Uani 1 1 d . . . . .
H8A H 0.2920 0.4008 0.3028 0.043 Uiso 1 1 calc R U . . .
H8B H 0.2926 0.4780 0.2114 0.043 Uiso 1 1 calc R U . . .
H8C H 0.3423 0.4567 0.3083 0.043 Uiso 1 1 calc R U . . .
C9 C 0.42431(11) 0.34943(19) -0.0321(3) 0.0303(6) Uani 1 1 d . . . . .
H9A H 0.4562 0.3628 0.0223 0.045 Uiso 1 1 calc R U . . .
H9B H 0.4133 0.4004 -0.0814 0.045 Uiso 1 1 calc R U . . .
H9C H 0.4292 0.2997 -0.0808 0.045 Uiso 1 1 calc R U . . .
C10 C 0.39445(9) 0.47746(16) 0.1321(2) 0.0222(5) Uani 1 1 d . . . . .
C11 C 0.44476(9) 0.48154(16) 0.1988(2) 0.0222(5) Uani 1 1 d . . . . .
H11 H 0.4601 0.4296 0.2338 0.027 Uiso 1 1 calc R U . . .
C12 C 0.47309(9) 0.56111(16) 0.2151(2) 0.0206(5) Uani 1 1 d . . . . .
C13 C 0.44858(9) 0.63828(16) 0.1624(2) 0.0213(5) Uani 1 1 d . . . . .
H13 H 0.4667 0.6918 0.1705 0.026 Uiso 1 1 calc R U . . .
C14 C 0.39754(9) 0.63695(16) 0.0977(2) 0.0223(5) Uani 1 1 d . . . . .
C15 C 0.37109(10) 0.55578(16) 0.0833(2) 0.0228(5) Uani 1 1 d . . . . .
H15 H 0.3372 0.5542 0.0402 0.027 Uiso 1 1 calc R U . . .
C16 C 0.37188(9) 0.72036(16) 0.0447(2) 0.0211(5) Uani 1 1 d . . . . .
C17 C 0.38756(10) 0.76243(17) -0.0501(2) 0.0234(5) Uani 1 1 d . . . . .
C18 C 0.36475(10) 0.84248(17) -0.0957(2) 0.0252(6) Uani 1 1 d . . . . .
H18 H 0.3758 0.8708 -0.1574 0.030 Uiso 1 1 calc R U . . .
C19 C 0.32571(10) 0.87998(17) -0.0495(2) 0.0256(6) Uani 1 1 d . . . . .
C20 C 0.30912(10) 0.83701(18) 0.0417(2) 0.0265(6) Uani 1 1 d . . . . .
H20 H 0.2824 0.8618 0.0713 0.032 Uiso 1 1 calc R U . . .
C21 C 0.33142(10) 0.75791(17) 0.0898(2) 0.0239(6) Uani 1 1 d . . . . .
C22 C 0.31273(11) 0.71499(19) 0.1906(3) 0.0317(6) Uani 1 1 d . . . . .
H22A H 0.2958 0.7588 0.2292 0.048 Uiso 1 1 calc R U . . .
H22B H 0.3415 0.6907 0.2466 0.048 Uiso 1 1 calc R U . . .
H22C H 0.2890 0.6681 0.1602 0.048 Uiso 1 1 calc R U . . .
C23 C 0.42916(11) 0.72306(18) -0.1049(3) 0.0295(6) Uani 1 1 d . . . . .
H23A H 0.4242 0.7423 -0.1859 0.044 Uiso 1 1 calc R U . . .
H23B H 0.4274 0.6592 -0.1024 0.044 Uiso 1 1 calc R U . . .
H23C H 0.4622 0.7426 -0.0613 0.044 Uiso 1 1 calc R U . . .
C24 C 0.32711(12) 1.01768(18) -0.1525(3) 0.0354(7) Uani 1 1 d . . . . .
H24A H 0.3098 1.0743 -0.1615 0.053 Uiso 1 1 calc R U . . .
H24B H 0.3272 0.9933 -0.2293 0.053 Uiso 1 1 calc R U . . .
H24C H 0.3619 1.0255 -0.1089 0.053 Uiso 1 1 calc R U . . .
C37 C 0.4480(5) 1.0850(8) 0.7157(13) 0.1003(15) Uani 0.5 1 d . . P A -2
H37A H 0.4182 1.1239 0.6963 0.120 Uiso 0.5 1 calc R U P A -2
H37B H 0.4613 1.0835 0.8009 0.120 Uiso 0.5 1 calc R U P A -2
C36 C 0.4825(4) 1.1039(7) 0.6575(12) 0.1003(15) Uani 0.5 1 d . . P A -2
H36A H 0.4778 1.1665 0.6370 0.120 Uiso 0.5 1 calc R U P A -2
H36B H 0.4730 1.0713 0.5834 0.120 Uiso 0.5 1 calc R U P A -2
C38 C 0.4370(5) 0.9853(8) 0.6569(14) 0.1003(15) Uani 0.5 1 d . . P A -2
H38A H 0.4077 0.9611 0.6838 0.120 Uiso 0.5 1 calc R U P A -2
H38B H 0.4261 0.9935 0.5718 0.120 Uiso 0.5 1 calc R U P A -2
C34 C 0.5589(5) 1.0416(9) 0.8212(12) 0.1003(15) Uani 0.5 1 d . . P A -2
H34A H 0.5953 1.0476 0.8234 0.120 Uiso 0.5 1 calc R U P A -2
H34B H 0.5522 1.0797 0.8840 0.120 Uiso 0.5 1 calc R U P A -2
C33 C 0.5530(5) 0.9536(7) 0.8607(13) 0.1003(15) Uani 0.5 1 d . . P A -2
H33A H 0.5543 0.9574 0.9451 0.120 Uiso 0.5 1 calc R U P A -2
H33B H 0.5835 0.9209 0.8522 0.120 Uiso 0.5 1 calc R U P A -2
C35 C 0.5286(4) 1.0935(7) 0.6915(12) 0.1003(15) Uani 0.5 1 d . . P A -2
H35A H 0.5436 1.1526 0.6943 0.120 Uiso 0.5 1 calc R U P A -2
H35B H 0.5397 1.0620 0.6281 0.120 Uiso 0.5 1 calc R U P A -2
C32 C 0.5078(7) 0.8961(11) 0.8088(17) 0.1003(15) Uani 0.5 1 d . . P A -2
H32A H 0.5183 0.8345 0.8239 0.120 Uiso 0.5 1 calc R U P A -2
H32B H 0.4813 0.9078 0.8526 0.120 Uiso 0.5 1 calc R U P A -2
C31 C 0.4837(6) 0.9044(11) 0.6799(18) 0.1003(15) Uani 0.5 1 d . . P A -2
H31A H 0.5099 0.9193 0.6364 0.120 Uiso 0.5 1 calc R U P A -2
H31B H 0.4686 0.8477 0.6502 0.120 Uiso 0.5 1 calc R U P A -2

loop_
_atom_site_aniso_label
_atom_site_aniso_U_11
_atom_site_aniso_U_22
_atom_site_aniso_U_33
_atom_site_aniso_U_23
_atom_site_aniso_U_13
_atom_site_aniso_U_12
O1 0.0318(10) 0.0204(9) 0.0397(11) -0.0045(8) 0.0132(9) -0.0066(7)
O2 0.0352(11) 0.0225(10) 0.0378(11) 0.0051(8) 0.0034(9) 0.0060(8)
C1 0.0277(14) 0.0245(13) 0.0299(14) 0.0018(10) 0.0048(11) -0.0066(10)
C2 0.0240(13) 0.0183(12) 0.0280(13) 0.0018(9) 0.0035(10) -0.0015(9)
C3 0.0266(13) 0.0224(13) 0.0278(14) -0.0024(10) 0.0074(11) 0.0002(10)
C4 0.0189(12) 0.0242(13) 0.0243(13) 0.0024(9) 0.0013(9) 0.0003(9)
C5 0.0177(12) 0.0201(12) 0.0244(13) 0.0018(9) 0.0014(9) -0.0001(9)
C6 0.0195(12) 0.0242(13) 0.0216(12) 0.0011(9) 0.0016(9) -0.0001(9)
C7 0.0209(12) 0.0247(13) 0.0232(13) 0.0022(9) 0.0022(10) -0.0005(10)
C8 0.0274(14) 0.0290(14) 0.0318(14) -0.0039(11) 0.0107(11) -0.0021(11)
C9 0.0299(14) 0.0295(14) 0.0342(15) -0.0043(11) 0.0132(12) -0.0030(11)
C10 0.0209(12) 0.0232(12) 0.0230(12) -0.0015(9) 0.0061(9) -0.0018(9)
C11 0.0227(12) 0.0207(12) 0.0232(13) 0.0017(9) 0.0051(10) 0.0020(9)
C12 0.0193(12) 0.0213(12) 0.0214(12) -0.0019(9) 0.0049(10) -0.0001(9)
C13 0.0192(12) 0.0219(12) 0.0229(12) 0.0000(9) 0.0048(9) -0.0020(9)
C14 0.0228(12) 0.0225(12) 0.0219(12) 0.0003(9) 0.0052(10) 0.0012(9)
C15 0.0207(12) 0.0239(12) 0.0225(12) -0.0016(9) 0.0020(9) -0.0008(9)
C16 0.0172(11) 0.0207(12) 0.0233(12) -0.0006(9) -0.0003(9) -0.0007(9)
C17 0.0221(12) 0.0219(12) 0.0247(13) -0.0013(9) 0.0021(10) 0.0000(10)
C18 0.0291(13) 0.0218(12) 0.0233(13) 0.0015(10) 0.0027(10) -0.0029(10)
C19 0.0264(13) 0.0199(12) 0.0268(13) -0.0005(10) -0.0019(10) 0.0021(10)
C20 0.0218(13) 0.0277(13) 0.0285(14) -0.0030(10) 0.0025(10) 0.0046(10)
C21 0.0229(13) 0.0246(13) 0.0226(13) -0.0005(10) 0.0014(10) 0.0017(10)
C22 0.0302(14) 0.0347(15) 0.0332(15) 0.0038(11) 0.0134(12) 0.0050(11)
C23 0.0317(15) 0.0278(14) 0.0311(15) 0.0016(11) 0.0111(12) 0.0025(11)
C24 0.0386(16) 0.0228(14) 0.0398(17) 0.0029(11) -0.0023(13) -0.0037(12)
C37 0.089(3) 0.068(3) 0.121(3) 0.036(2) -0.025(2) -0.028(2)
C36 0.089(3) 0.068(3) 0.121(3) 0.036(2) -0.025(2) -0.028(2)
C38 0.089(3) 0.068(3) 0.121(3) 0.036(2) -0.025(2) -0.028(2)
C34 0.089(3) 0.068(3) 0.121(3) 0.036(2) -0.025(2) -0.028(2)
C33 0.089(3) 0.068(3) 0.121(3) 0.036(2) -0.025(2) -0.028(2)
C35 0.089(3) 0.068(3) 0.121(3) 0.036(2) -0.025(2) -0.028(2)
C32 0.089(3) 0.068(3) 0.121(3) 0.036(2) -0.025(2) -0.028(2)
C31 0.089(3) 0.068(3) 0.121(3) 0.036(2) -0.025(2) -0.028(2)

loop_
_atom_type_symbol
_atom_type_description
_atom_type_scat_dispersion_real
_atom_type_scat_dispersion_imag
_atom_type_scat_source
C C 0.0033 0.0016 'International Tables Vol C Tables 4.2.6.8 and 6.1.1.4'
O O 0.0106 0.0060 'International Tables Vol C Tables 4.2.6.8 and 6.1.1.4'
H H 0.0000 0.0000 'International Tables Vol C Tables 4.2.6.8 and 6.1.1.4'

loop_
_geom_angle_atom_site_label_1
_geom_angle_atom_site_label_2
_geom_angle_atom_site_label_3
_geom_angle
_geom_angle_site_symmetry_3
C2 O1 C1 117.8(2) .
C19 O2 C24 116.8(2) .
O1 C1 H1A 109.5 .
O1 C1 H1B 109.5 .
H1A C1 H1B 109.5 .
O1 C1 H1C 109.5 .
H1A C1 H1C 109.5 .
H1B C1 H1C 109.5 .
O1 C2 C7 124.8(2) .
O1 C2 C3 115.7(2) .
C7 C2 C3 119.6(2) .
C4 C3 C2 121.1(2) .
C4 C3 H3 119.4 .
C2 C3 H3 119.4 .
C3 C4 C5 119.3(2) .
C3 C4 C9 119.4(2) .
C5 C4 C9 121.3(2) .
C6 C5 C4 119.7(2) .
C6 C5 C10 121.0(2) .
C4 C5 C10 119.2(2) .
C7 C6 C5 119.9(2) .
C7 C6 C8 119.3(2) .
C5 C6 C8 120.8(2) .
C2 C7 C6 120.4(2) .
C2 C7 H7 119.8 .
C6 C7 H7 119.8 .
C6 C8 H8A 109.5 .
C6 C8 H8B 109.5 .
H8A C8 H8B 109.5 .
C6 C8 H8C 109.5 .
H8A C8 H8C 109.5 .
H8B C8 H8C 109.5 .
C4 C9 H9A 109.5 .
C4 C9 H9B 109.5 .
H9A C9 H9B 109.5 .
C4 C9 H9C 109.5 .
H9A C9 H9C 109.5 .
H9B C9 H9C 109.5 .
C15 C10 C11 118.6(2) .
C15 C10 C5 122.4(2) .
C11 C10 C5 119.0(2) .
C10 C11 C12 122.4(2) .
C10 C11 H11 118.8 .
C12 C11 H11 118.8 .
C13 C12 C11 117.3(2) .
C13 C12 C12 122.64(15) 2_655
C11 C12 C12 120.03(15) 2_655
C12 C13 C14 121.7(2) .
C12 C13 H13 119.1 .
C14 C13 H13 119.1 .
C15 C14 C13 118.7(2) .
C15 C14 C16 120.6(2) .
C13 C14 C16 120.7(2) .
C10 C15 C14 121.3(2) .
C10 C15 H15 119.4 .
C14 C15 H15 119.4 .
C17 C16 C21 119.3(2) .
C17 C16 C14 120.7(2) .
C21 C16 C14 120.1(2) .
C18 C17 C16 120.2(2) .
C18 C17 C23 118.5(2) .
C16 C17 C23 121.4(2) .
C19 C18 C17 120.3(2) .
C19 C18 H18 119.8 .
C17 C18 H18 119.8 .
O2 C19 C20 116.1(2) .
O2 C19 C18 124.3(2) .
C20 C19 C18 119.6(2) .
C19 C20 C21 121.5(2) .
C19 C20 H20 119.3 .
C21 C20 H20 119.3 .
C20 C21 C16 119.2(2) .
C20 C21 C22 119.3(2) .
C16 C21 C22 121.5(2) .
C21 C22 H22A 109.5 .
C21 C22 H22B 109.5 .
H22A C22 H22B 109.5 .
C21 C22 H22C 109.5 .
H22A C22 H22C 109.5 .
H22B C22 H22C 109.5 .
C17 C23 H23A 109.5 .
C17 C23 H23B 109.5 .
H23A C23 H23B 109.5 .
C17 C23 H23C 109.5 .
H23A C23 H23C 109.5 .
H23B C23 H23C 109.5 .
O2 C24 H24A 109.5 .
O2 C24 H24B 109.5 .
H24A C24 H24B 109.5 .
O2 C24 H24C 109.5 .
H24A C24 H24C 109.5 .
H24B C24 H24C 109.5 .
C36 C37 C38 93.9(12) .
C36 C37 H37A 113.0 .
C38 C37 H37A 113.0 .
C36 C37 H37B 112.9 .
C38 C37 H37B 112.9 .
H37A C37 H37B 110.4 .
C37 C36 C35 126.3(13) .
C37 C36 H36A 105.7 .
C35 C36 H36A 105.8 .
C37 C36 H36B 105.7 .
C35 C36 H36B 105.8 .
H36A C36 H36B 106.2 .
C31 C38 C37 121.6(10) .
C31 C38 H38A 106.9 .
C37 C38 H38A 106.9 .
C31 C38 H38B 106.9 .
C37 C38 H38B 106.9 .
H38A C38 H38B 106.7 .
C33 C34 C35 129.6(10) .
C33 C34 H34A 104.9 .
C35 C34 H34A 104.9 .
C33 C34 H34B 104.9 .
C35 C34 H34B 104.9 .
H34A C34 H34B 105.8 .
C34 C33 C32 122.9(11) .
C34 C33 H33A 106.6 .
C32 C33 H33A 106.6 .
C34 C33 H33B 106.6 .
C32 C33 H33B 106.6 .
H33A C33 H33B 106.6 .
C36 C35 C34 125.9(12) .
C36 C35 H35A 105.8 .
C34 C35 H35A 105.8 .
C36 C35 H35B 105.8 .
C34 C35 H35B 105.8 .
H35A C35 H35B 106.2 .
C31 C32 C33 119.0(13) .
C31 C32 H32A 107.6 .
C33 C32 H32A 107.6 .
C31 C32 H32B 107.6 .
C33 C32 H32B 107.6 .
H32A C32 H32B 107.0 .
C38 C31 C32 110.6(16) .
C38 C31 H31A 109.5 .
C32 C31 H31A 109.5 .
C38 C31 H31B 109.5 .
C32 C31 H31B 109.5 .
H31A C31 H31B 108.1 .

loop_
_geom_bond_atom_site_label_1
_geom_bond_atom_site_label_2
_geom_bond_distance
_geom_bond_site_symmetry_2
O1 C2 1.368(3) .
O1 C1 1.424(3) .
O2 C19 1.373(3) .
O2 C24 1.429(3) .
C1 H1A 0.9600 .
C1 H1B 0.9600 .
C1 H1C 0.9600 .
C2 C7 1.385(4) .
C2 C3 1.397(4) .
C3 C4 1.382(3) .
C3 H3 0.9300 .
C4 C5 1.413(4) .
C4 C9 1.510(3) .
C5 C6 1.397(3) .
C5 C10 1.494(3) .
C6 C7 1.398(3) .
C6 C8 1.510(4) .
C7 H7 0.9300 .
C8 H8A 0.9600 .
C8 H8B 0.9600 .
C8 H8C 0.9600 .
C9 H9A 0.9600 .
C9 H9B 0.9600 .
C9 H9C 0.9600 .
C10 C15 1.390(3) .
C10 C11 1.393(3) .
C11 C12 1.402(3) .
C11 H11 0.9300 .
C12 C13 1.401(3) .
C12 C12 1.482(5) 2_655
C13 C14 1.400(3) .
C13 H13 0.9300 .
C14 C15 1.398(3) .
C14 C16 1.491(3) .
C15 H15 0.9300 .
C16 C17 1.403(4) .
C16 C21 1.412(3) .
C17 C18 1.396(4) .
C17 C23 1.510(4) .
C18 C19 1.387(4) .
C18 H18 0.9300 .
C19 C20 1.386(4) .
C20 C21 1.387(4) .
C20 H20 0.9300 .
C21 C22 1.506(4) .
C22 H22A 0.9600 .
C22 H22B 0.9600 .
C22 H22C 0.9600 .
C23 H23A 0.9600 .
C23 H23B 0.9600 .
C23 H23C 0.9600 .
C24 H24A 0.9600 .
C24 H24B 0.9600 .
C24 H24C 0.9600 .
C37 C36 1.284(17) .
C37 C38 1.641(17) .
C37 H37A 0.9700 .
C37 H37B 0.9700 .
C36 C35 1.212(14) .
C36 H36A 0.9700 .
C36 H36B 0.9700 .
C38 C31 1.72(2) .
C38 H38A 0.9700 .
C38 H38B 0.9700 .
C34 C33 1.417(14) .
C34 C35 1.723(16) .
C34 H34A 0.9700 .
C34 H34B 0.9700 .
C33 C32 1.494(17) .
C33 H33A 0.9700 .
C33 H33B 0.9700 .
C35 H35A 0.9700 .
C35 H35B 0.9700 .
C32 C31 1.492(12) .
C32 H32A 0.9700 .
C32 H32B 0.9700 .
C31 H31A 0.9700 .
C31 H31B 0.9700 .

loop_
_geom_torsion_atom_site_label_1
_geom_torsion_atom_site_label_2
_geom_torsion_atom_site_label_3
_geom_torsion_atom_site_label_4
_geom_torsion
_geom_torsion_site_symmetry_1
_geom_torsion_site_symmetry_4
C1 O1 C2 C7 9.8(4) . .
C1 O1 C2 C3 -170.3(2) . .
O1 C2 C3 C4 -179.7(2) . .
C7 C2 C3 C4 0.2(4) . .
C2 C3 C4 C5 0.5(4) . .
C2 C3 C4 C9 -178.6(2) . .
C3 C4 C5 C6 -0.8(4) . .
C9 C4 C5 C6 178.4(2) . .
C3 C4 C5 C10 176.5(2) . .
C9 C4 C5 C10 -4.4(4) . .
C4 C5 C6 C7 0.3(4) . .
C10 C5 C6 C7 -177.0(2) . .
C4 C5 C6 C8 179.0(2) . .
C10 C5 C6 C8 1.7(4) . .
O1 C2 C7 C6 179.2(2) . .
C3 C2 C7 C6 -0.7(4) . .
C5 C6 C7 C2 0.5(4) . .
C8 C6 C7 C2 -178.2(2) . .
C6 C5 C10 C15 -75.7(3) . .
C4 C5 C10 C15 107.1(3) . .
C6 C5 C10 C11 106.0(3) . .
C4 C5 C10 C11 -71.3(3) . .
C15 C10 C11 C12 -2.1(4) . .
C5 C10 C11 C12 176.3(2) . .
C10 C11 C12 C13 0.7(4) . .
C10 C11 C12 C12 -178.7(3) . 2_655
C11 C12 C13 C14 1.1(4) . .
C12 C12 C13 C14 -179.4(3) 2_655 .
C12 C13 C14 C15 -1.6(4) . .
C12 C13 C14 C16 178.6(2) . .
C11 C10 C15 C14 1.6(4) . .
C5 C10 C15 C14 -176.8(2) . .
C13 C14 C15 C10 0.3(4) . .
C16 C14 C15 C10 -180.0(2) . .
C15 C14 C16 C17 -111.2(3) . .
C13 C14 C16 C17 68.6(3) . .
C15 C14 C16 C21 68.9(3) . .
C13 C14 C16 C21 -111.3(3) . .
C21 C16 C17 C18 2.6(4) . .
C14 C16 C17 C18 -177.3(2) . .
C21 C16 C17 C23 -177.5(2) . .
C14 C16 C17 C23 2.6(4) . .
C16 C17 C18 C19 -1.4(4) . .
C23 C17 C18 C19 178.7(2) . .
C24 O2 C19 C20 159.8(2) . .
C24 O2 C19 C18 -21.2(4) . .
C17 C18 C19 O2 -179.5(2) . .
C17 C18 C19 C20 -0.6(4) . .
O2 C19 C20 C21 -179.7(2) . .
C18 C19 C20 C21 1.3(4) . .
C19 C20 C21 C16 -0.1(4) . .
C19 C20 C21 C22 178.7(2) . .
C17 C16 C21 C20 -1.9(4) . .
C14 C16 C21 C20 178.0(2) . .
C17 C16 C21 C22 179.4(2) . .
C14 C16 C21 C22 -0.7(4) . .
C38 C37 C36 C35 -93.7(16) . .
C36 C37 C38 C31 63.7(15) . .
C35 C34 C33 C32 -17(3) . .
C37 C36 C35 C34 6(2) . .
C33 C34 C35 C36 59(3) . .
C34 C33 C32 C31 34(3) . .
C37 C38 C31 C32 49.3(16) . .
C33 C32 C31 C38 -88.3(12) . .
